data_4348946
loop_
_publ_author_name
'Fortea-P\'erez, Francisco Ram\'on'
'Rothenpieler, Berit L.'
'Marino, Nadia'
'Armentano, Donatella'
'De Munno, Giovanni'
'Julve, Miguel'
'Stiriba, Salah-Eddine'

_publ_section_title
;
 Bis(N-substituted oxamate)palladate(ii) complexes as effective catalysts
 for sustainable Heck carbon--carbon coupling reactions in n-Bu4NBr as the
 solvent
;
_journal_issue 11
_journal_name_full 'Inorganic Chemistry Frontiers'
_journal_page_first 1029
_journal_paper_doi 10.1039/C5QI00093A
_journal_volume 2
_journal_year 2015
_chemical_formula_moiety '3(C16 H8 Br2 N2 O6 Pd), 6(C16 H36 N), 3(H2 O)'
_chemical_formula_sum 'C144 H234 Br6 N12 O21 Pd3'
_chemical_formula_weight 3268.08
_space_group_crystal_system triclinic
_space_group_IT_number 2
_space_group_name_Hall '-P 1'
_space_group_name_H-M_alt 'P -1'
_atom_sites_solution_hydrogens geom
_atom_sites_solution_primary direct
_atom_sites_solution_secondary difmap
_audit_creation_method SHELXL-2013
_audit_update_record
;
2015-05-22 deposited with the CCDC.
2015-09-14 downloaded from the CCDC.
;
_cell_angle_alpha 100.901(8)
_cell_angle_beta 103.304(8)
_cell_angle_gamma 99.809(8)
_cell_formula_units_Z 1
_cell_length_a 13.524(2)
_cell_length_b 16.287(3)
_cell_length_c 20.967(3)
_cell_measurement_reflns_used 9575
_cell_measurement_temperature 296(2)
_cell_measurement_theta_max 22.35
_cell_measurement_theta_min 2.17
_cell_volume 4301.3(12)
_computing_cell_refinement 'Bruker SAINT'
_computing_data_collection 'Bruker APEX2'
_computing_data_reduction 'Bruker SAINT'
_computing_molecular_graphics 'Bruker SHELXTL'
_computing_publication_material 'Bruker SHELXTL'
_computing_structure_refinement 'SHELXL-2013 (Sheldrick, 2013)'
_computing_structure_solution 'SHELXS-97 (Sheldrick, 2008)'
_diffrn_ambient_temperature 296(2)
_diffrn_measured_fraction_theta_full 0.999
_diffrn_measured_fraction_theta_max 0.992
_diffrn_measurement_device_type 'Bruker APEX-II CCD'
_diffrn_measurement_method '\f and \w scans'
_diffrn_radiation_source 'sealed tube'
_diffrn_radiation_type MoK\a
_diffrn_radiation_wavelength 0.71073
_diffrn_reflns_av_R_equivalents 0.0508
_diffrn_reflns_av_unetI/netI 0.0589
_diffrn_reflns_Laue_measured_fraction_full 0.999
_diffrn_reflns_Laue_measured_fraction_max 0.992
_diffrn_reflns_limit_h_max 17
_diffrn_reflns_limit_h_min -17
_diffrn_reflns_limit_k_max 20
_diffrn_reflns_limit_k_min -20
_diffrn_reflns_limit_l_max 26
_diffrn_reflns_limit_l_min -26
_diffrn_reflns_number 88674
_diffrn_reflns_point_group_measured_fraction_full 0.999
_diffrn_reflns_point_group_measured_fraction_max 0.992
_diffrn_reflns_theta_full 25.242
_diffrn_reflns_theta_max 26.732
_diffrn_reflns_theta_min 1.457
_exptl_absorpt_coefficient_mu 1.762
_exptl_absorpt_correction_T_max 0.7455
_exptl_absorpt_correction_T_min 0.6722
_exptl_absorpt_correction_type multi-scan
_exptl_absorpt_process_details 'SADABS-2008/1 - Bruker AXS'
_exptl_crystal_colour pale-yellow
_exptl_crystal_density_diffrn 1.262
_exptl_crystal_description prism
_exptl_crystal_F_000 1698
_exptl_crystal_size_max 0.200
_exptl_crystal_size_mid 0.180
_exptl_crystal_size_min 0.100
_refine_diff_density_max 0.859
_refine_diff_density_min -0.500
_refine_diff_density_rms 0.084
_refine_ls_extinction_method none
_refine_ls_goodness_of_fit_ref 1.016
_refine_ls_hydrogen_treatment constr
_refine_ls_matrix_type full
_refine_ls_number_parameters 992
_refine_ls_number_reflns 18125
_refine_ls_number_restraints 956
_refine_ls_restrained_S_all 1.033
_refine_ls_R_factor_all 0.1243
_refine_ls_R_factor_gt 0.0599
_refine_ls_shift/su_max 0.000
_refine_ls_shift/su_mean 0.000
_refine_ls_structure_factor_coef Fsqd
_refine_ls_weighting_details 'w=1/[\s^2^(Fo^2^)+(0.1255P)^2^] where P=(Fo^2^+2Fc^2^)/3'
_refine_ls_weighting_scheme calc
_refine_ls_wR_factor_gt 0.1750
_refine_ls_wR_factor_ref 0.2121
_reflns_Friedel_coverage 0.000
_reflns_number_gt 9794
_reflns_number_total 18125
_reflns_threshold_expression 'I > 2\s(I)'
_cod_data_source_file c5qi00093a2.cif
_cod_data_source_block 3
_cod_original_cell_volume 4301.1(13)
_cod_database_code 4348946
_shelx_space_group_comment
;
The symmetry employed for this shelxl refinement is uniquely defined
by the following loop, which should always be used as a source of
symmetry information in preference to the above space-group names.
They are only intended as comments.
;
_shelx_estimated_absorpt_t_min 0.719
_shelx_estimated_absorpt_t_max 0.843
_shelxl_version_number 2013-4

loop_
_space_group_symop_operation_xyz
'x, y, z'
'-x, -y, -z'

loop_
_atom_site_label
_atom_site_type_symbol
_atom_site_fract_x
_atom_site_fract_y
_atom_site_fract_z
_atom_site_U_iso_or_equiv
_atom_site_adp_type
_atom_site_occupancy
_atom_site_site_symmetry_order
_atom_site_calc_flag
_atom_site_refinement_flags_posn
_atom_site_refinement_flags_adp
_atom_site_refinement_flags_occupancy
_atom_site_disorder_assembly
_atom_site_disorder_group
Pd1 Pd 0.5000 0.5000 0.5000 0.05810(16) Uani 1 2 d S . P . .
C1A C 0.7044(4) 0.5172(3) 0.5800(2) 0.0696(12) Uani 1 1 d . . . . .
C2A C 0.7140(3) 0.5049(3) 0.5060(2) 0.0639(11) Uani 1 1 d . . . . .
O1A O 0.6111(2) 0.5163(2) 0.58657(14) 0.0725(8) Uani 1 1 d . . . . .
O2A O 0.7813(2) 0.5296(3) 0.62683(17) 0.0967(11) Uani 1 1 d . . . . .
O3A O 0.7992(2) 0.4979(2) 0.49427(17) 0.0806(9) Uani 1 1 d . . . . .
N1A N 0.6260(3) 0.5067(2) 0.46194(17) 0.0629(9) Uani 1 1 d . . . . .
C3A C 0.6246(3) 0.5076(3) 0.3942(2) 0.0646(11) Uani 1 1 d . . . . .
C4A C 0.6659(4) 0.4503(4) 0.3558(2) 0.0825(14) Uani 1 1 d . . . . .
H4A H 0.6956 0.4096 0.3740 0.099 Uiso 1 1 calc R U . . .
C5A C 0.6623(5) 0.4547(4) 0.2889(3) 0.0985(18) Uani 1 1 d . . . . .
H5A H 0.6902 0.4169 0.2630 0.118 Uiso 1 1 calc R U . . .
C6A C 0.6187(4) 0.5131(5) 0.2622(3) 0.0951(17) Uani 1 1 d . . . . .
C7A C 0.5776(4) 0.5715(4) 0.2994(3) 0.0953(17) Uani 1 1 d . . . . .
H7A H 0.5489 0.6125 0.2807 0.114 Uiso 1 1 calc R U . . .
C8A C 0.5806(4) 0.5670(4) 0.3656(3) 0.0825(14) Uani 1 1 d . . . . .
H8A H 0.5522 0.6050 0.3911 0.099 Uiso 1 1 calc R U . . .
Br1A Br 0.61542(7) 0.51689(7) 0.17089(4) 0.1576(4) Uani 1 1 d . . . . .
Pd2 Pd 0.0000 0.0000 0.0000 0.06466(17) Uani 1 2 d S . P . .
C1B C -0.2108(4) -0.0842(4) -0.0329(2) 0.0795(14) Uani 1 1 d . . . . .
C2B C -0.2094(3) 0.0108(3) -0.0021(2) 0.0714(13) Uani 1 1 d . . . . .
O1B O -0.1224(2) -0.1018(2) -0.03579(17) 0.0801(9) Uani 1 1 d . . . . .
O2B O -0.2948(3) -0.1369(3) -0.0533(2) 0.1131(14) Uani 1 1 d . . . . .
O3B O -0.2898(2) 0.0324(2) 0.00706(18) 0.0852(10) Uani 1 1 d . . . . .
N1B N -0.1158(3) 0.0636(3) 0.00729(19) 0.0700(10) Uani 1 1 d . . . . .
C3B C -0.1038(3) 0.1532(3) 0.0246(2) 0.0682(12) Uani 1 1 d . . . . .
C4B C -0.1447(4) 0.1967(4) 0.0720(3) 0.0895(15) Uani 1 1 d . . . . .
H4B H -0.1811 0.1659 0.0958 0.107 Uiso 1 1 calc R U . . .
C5B C -0.1328(5) 0.2857(4) 0.0851(3) 0.1043(18) Uani 1 1 d . . . . .
H5B H -0.1613 0.3137 0.1169 0.125 Uiso 1 1 calc R U . . .
C6B C -0.0792(5) 0.3308(4) 0.0510(3) 0.0993(17) Uani 1 1 d . . . . .
C7B C -0.0361(5) 0.2916(4) 0.0042(3) 0.0955(16) Uani 1 1 d . . . . .
H7B H 0.0001 0.3235 -0.0189 0.115 Uiso 1 1 calc R U . . .
C8B C -0.0474(4) 0.2033(4) -0.0081(3) 0.0889(16) Uani 1 1 d . . . . .
H8B H -0.0166 0.1765 -0.0390 0.107 Uiso 1 1 calc R U . . .
Br1B Br -0.06446(9) 0.45358(6) 0.06946(6) 0.1635(4) Uani 1 1 d . . . . .
Pd3 Pd 1.0000 1.0000 0.5000 0.0908(2) Uani 1 2 d S . P . .
C1C C 0.8021(7) 1.0344(4) 0.4553(4) 0.111(2) Uani 1 1 d . . . . .
C2C C 0.8093(6) 0.9663(4) 0.3961(3) 0.1040(19) Uani 1 1 d . . . . .
O1C O 0.8836(4) 1.0592(3) 0.5074(2) 0.1136(13) Uani 1 1 d . . . . .
O2C O 0.7242(5) 1.0629(4) 0.4516(3) 0.153(2) Uani 1 1 d . . . . .
O3C O 0.7357(4) 0.9417(3) 0.3443(3) 0.1380(17) Uani 1 1 d . . . . .
N1C N 0.8998(4) 0.9421(3) 0.4068(2) 0.0934(13) Uani 1 1 d . . . . .
C3C C 0.9180(6) 0.8796(4) 0.3557(3) 0.0960(18) Uani 1 1 d . . . . .
C4C C 0.8454(6) 0.8061(4) 0.3207(3) 0.109(2) Uani 1 1 d . . . . .
H4C H 0.7803 0.7960 0.3291 0.131 Uiso 1 1 calc R U . . .
C5C C 0.8687(9) 0.7460(4) 0.2723(3) 0.126(3) Uani 1 1 d . . . . .
H5C H 0.8179 0.6969 0.2483 0.151 Uiso 1 1 calc R U . . .
C6C C 0.9602(10) 0.7569(6) 0.2598(4) 0.135(3) Uani 1 1 d . . . . .
C7C C 1.0378(7) 0.8317(6) 0.2936(4) 0.132(3) Uani 1 1 d . . . . .
H7C H 1.1019 0.8409 0.2838 0.158 Uiso 1 1 calc R U . . .
C8C C 1.0152(7) 0.8917(4) 0.3424(3) 0.111(2) Uani 1 1 d . . . . .
H8C H 1.0661 0.9407 0.3665 0.133 Uiso 1 1 calc R U . . .
Br1C Br 0.98800(13) 0.67592(8) 0.19272(5) 0.2149(7) Uani 1 1 d . . . . .
N1 N 0.9557(3) 0.3187(3) 0.5289(2) 0.0739(9) Uani 1 1 d . U . . .
C1 C 1.0442(4) 0.2703(4) 0.5388(3) 0.0848(13) Uani 1 1 d . U . . .
H1A H 1.0761 0.2805 0.5869 0.102 Uiso 1 1 calc R U . . .
H1B H 1.0137 0.2093 0.5221 0.102 Uiso 1 1 calc R U . . .
C2 C 1.1301(5) 0.2935(4) 0.5047(4) 0.1117(19) Uani 1 1 d . U . . .
H2A H 1.0986 0.2872 0.4570 0.134 Uiso 1 1 calc R U . . .
H2B H 1.1654 0.3532 0.5240 0.134 Uiso 1 1 calc R U . . .
C3 C 1.2084(6) 0.2391(5) 0.5125(5) 0.136(2) Uani 1 1 d . U . . .
H3A H 1.1717 0.1795 0.5013 0.163 Uiso 1 1 calc R U . . .
H3B H 1.2483 0.2534 0.5594 0.163 Uiso 1 1 calc R U . . .
C4 C 1.2826(7) 0.2485(7) 0.4697(5) 0.171(4) Uani 1 1 d . U . . .
H4D H 1.2780 0.1936 0.4413 0.257 Uiso 1 1 calc R U . . .
H4E H 1.3524 0.2704 0.4983 0.257 Uiso 1 1 calc R U . . .
H4F H 1.2648 0.2875 0.4422 0.257 Uiso 1 1 calc R U . . .
C5 C 0.9135(4) 0.3175(3) 0.4540(2) 0.0833(13) Uani 1 1 d . U . . .
H5D H 0.8600 0.3504 0.4498 0.100 Uiso 1 1 calc R U . . .
H5E H 0.9697 0.3458 0.4387 0.100 Uiso 1 1 calc R U . . .
C6 C 0.8688(5) 0.2298(4) 0.4088(3) 0.1071(17) Uani 1 1 d . U . . .
H6A H 0.8065 0.2035 0.4193 0.128 Uiso 1 1 calc R U . . .
H6B H 0.9190 0.1940 0.4156 0.128 Uiso 1 1 calc R U . . .
C7 C 0.8418(7) 0.2373(5) 0.3344(3) 0.139(3) Uani 1 1 d . U . . .
H7D H 0.9036 0.2649 0.3240 0.167 Uiso 1 1 calc R U . . .
H7E H 0.7897 0.2713 0.3269 0.167 Uiso 1 1 calc R U . . .
C8 C 0.7988(9) 0.1445(6) 0.2888(5) 0.191(4) Uani 1 1 d . U . . .
H8D H 0.8508 0.1114 0.2969 0.286 Uiso 1 1 calc R U . . .
H8E H 0.7818 0.1468 0.2423 0.286 Uiso 1 1 calc R U . . .
H8F H 0.7373 0.1181 0.2993 0.286 Uiso 1 1 calc R U . . .
C9 C 0.8719(4) 0.2721(3) 0.5553(3) 0.0771(12) Uani 1 1 d . U . . .
H9A H 0.8514 0.2125 0.5306 0.093 Uiso 1 1 calc R U . . .
H9B H 0.9022 0.2734 0.6023 0.093 Uiso 1 1 calc R U . . .
C10 C 0.7746(4) 0.3077(4) 0.5505(3) 0.0952(15) Uani 1 1 d . U . . .
H10A H 0.7933 0.3667 0.5767 0.114 Uiso 1 1 calc R U . . .
H10B H 0.7436 0.3074 0.5039 0.114 Uiso 1 1 calc R U . . .
C11 C 0.6961(6) 0.2552(5) 0.5765(4) 0.130(2) Uani 1 1 d . U . . .
H11A H 0.6799 0.1961 0.5510 0.156 Uiso 1 1 calc R U . . .
H11B H 0.7277 0.2566 0.6232 0.156 Uiso 1 1 calc R U . . .
C12 C 0.5965(6) 0.2851(6) 0.5719(5) 0.158(3) Uani 1 1 d . U . . .
H12A H 0.6070 0.3340 0.6084 0.237 Uiso 1 1 calc R U . . .
H12B H 0.5432 0.2398 0.5746 0.237 Uiso 1 1 calc R U . . .
H12C H 0.5754 0.3007 0.5297 0.237 Uiso 1 1 calc R U . . .
C13 C 0.9930(4) 0.4124(3) 0.5653(2) 0.0764(11) Uani 1 1 d . U . . .
H13A H 0.9373 0.4412 0.5515 0.092 Uiso 1 1 calc R U . . .
H13B H 1.0512 0.4368 0.5498 0.092 Uiso 1 1 calc R U . . .
C14 C 1.0269(5) 0.4339(4) 0.6417(3) 0.0924(14) Uani 1 1 d . U . . .
H14A H 0.9719 0.4064 0.6584 0.111 Uiso 1 1 calc R U . . .
H14B H 1.0885 0.4122 0.6569 0.111 Uiso 1 1 calc R U . . .
C15 C 1.0504(4) 0.5293(4) 0.6692(3) 0.0972(15) Uani 1 1 d . U . . .
H15A H 1.1087 0.5550 0.6544 0.117 Uiso 1 1 calc R U . . .
H15B H 0.9906 0.5504 0.6492 0.117 Uiso 1 1 calc R U . . .
C16 C 1.0758(7) 0.5598(5) 0.7435(4) 0.146(3) Uani 1 1 d . U . . .
H16A H 1.0133 0.5487 0.7578 0.218 Uiso 1 1 calc R U . . .
H16B H 1.1056 0.6204 0.7564 0.218 Uiso 1 1 calc R U . . .
H16C H 1.1248 0.5302 0.7645 0.218 Uiso 1 1 calc R U . . .
N2 N 0.4868(3) 0.0850(4) 0.8716(2) 0.0974(11) Uani 1 1 d . U . . .
C17 C 0.5307(5) 0.1633(5) 0.9300(3) 0.1197(18) Uani 1 1 d . U . . .
H17A H 0.5981 0.1582 0.9555 0.144 Uiso 1 1 calc R U . . .
H17B H 0.4851 0.1628 0.9596 0.144 Uiso 1 1 calc R U . . .
C18 C 0.5443(8) 0.2503(6) 0.9116(4) 0.163(3) Uani 1 1 d . U . . .
H18A H 0.4769 0.2601 0.8906 0.196 Uiso 1 1 calc R U . . .
H18B H 0.5866 0.2516 0.8801 0.196 Uiso 1 1 calc R U . . .
C19 C 0.5988(9) 0.3210(7) 0.9780(5) 0.187(4) Uani 1 1 d . U . . .
H19A H 0.5539 0.3220 1.0080 0.225 Uiso 1 1 calc R U . . .
H19B H 0.6633 0.3081 1.0007 0.225 Uiso 1 1 calc R U . . .
C20 C 0.6208(13) 0.4044(8) 0.9622(7) 0.271(8) Uani 1 1 d . U . . .
H20A H 0.5673 0.4062 0.9238 0.407 Uiso 1 1 calc R U . . .
H20B H 0.6871 0.4135 0.9523 0.407 Uiso 1 1 calc R U . . .
H20C H 0.6224 0.4485 1.0002 0.407 Uiso 1 1 calc R U . . .
C21 C 0.3791(4) 0.0886(4) 0.8305(3) 0.0972(16) Uani 1 1 d . U . . .
H21A H 0.3552 0.0396 0.7920 0.117 Uiso 1 1 calc R U . . .
H21B H 0.3859 0.1399 0.8133 0.117 Uiso 1 1 calc R U . . .
C22 C 0.2951(4) 0.0889(5) 0.8695(3) 0.1033(17) Uani 1 1 d . U . . .
H22A H 0.2863 0.0372 0.8862 0.124 Uiso 1 1 calc R U . . .
H22B H 0.3178 0.1378 0.9081 0.124 Uiso 1 1 calc R U . . .
C23 C 0.1932(5) 0.0932(5) 0.8255(3) 0.118(2) Uani 1 1 d . U . . .
H23A H 0.2039 0.1437 0.8076 0.141 Uiso 1 1 calc R U . . .
H23B H 0.1711 0.0435 0.7876 0.141 Uiso 1 1 calc R U . . .
C24 C 0.1080(5) 0.0962(5) 0.8585(4) 0.129(2) Uani 1 1 d . U . . .
H24A H 0.0866 0.0417 0.8682 0.194 Uiso 1 1 calc R U . . .
H24B H 0.0500 0.1090 0.8290 0.194 Uiso 1 1 calc R U . . .
H24C H 0.1321 0.1400 0.8998 0.194 Uiso 1 1 calc R U . . .
C25 C 0.4820(4) 0.0079(5) 0.9030(3) 0.0993(14) Uani 1 1 d . U . . .
H25A H 0.5516 0.0097 0.9297 0.119 Uiso 1 1 calc R U . . .
H25B H 0.4382 0.0132 0.9336 0.119 Uiso 1 1 calc R U . . .
C26 C 0.4416(6) -0.0776(5) 0.8544(3) 0.1195(18) Uani 1 1 d . U . . .
H26A H 0.4871 -0.0859 0.8253 0.143 Uiso 1 1 calc R U . . .
H26B H 0.3726 -0.0803 0.8263 0.143 Uiso 1 1 calc R U . . .
C27 C 0.4364(5) -0.1492(5) 0.8939(3) 0.1157(17) Uani 1 1 d . U . . .
H27A H 0.5059 -0.1464 0.9211 0.139 Uiso 1 1 calc R U . . .
H27B H 0.3933 -0.1385 0.9244 0.139 Uiso 1 1 calc R U . . .
C28 C 0.3921(8) -0.2397(6) 0.8479(5) 0.164(3) Uani 1 1 d . U . . .
H28A H 0.3248 -0.2421 0.8192 0.246 Uiso 1 1 calc R U . . .
H28B H 0.3857 -0.2806 0.8751 0.246 Uiso 1 1 calc R U . . .
H28C H 0.4382 -0.2530 0.8208 0.246 Uiso 1 1 calc R U . . .
C29 C 0.5536(5) 0.0802(6) 0.8221(3) 0.133(2) Uani 1 1 d . U . . .
H29A H 0.5541 0.1298 0.8028 0.159 Uiso 1 1 calc R U . . .
H29B H 0.5218 0.0295 0.7856 0.159 Uiso 1 1 calc R U . . .
C30 C 0.6674(6) 0.0767(8) 0.8538(5) 0.185(4) Uani 1 1 d . U . . .
H30A H 0.6687 0.0302 0.8767 0.222 Uiso 1 1 calc R U . . .
H30B H 0.7034 0.1301 0.8866 0.222 Uiso 1 1 calc R U . . .
C31 C 0.7233(8) 0.0619(10) 0.7951(6) 0.228(5) Uani 1 1 d . U . . .
H31A H 0.6750 0.0188 0.7574 0.274 Uiso 1 1 calc R U . . .
H31B H 0.7343 0.1148 0.7803 0.274 Uiso 1 1 calc R U . . .
C32 C 0.8075(13) 0.0396(14) 0.8067(10) 0.333(9) Uani 1 1 d . U . . .
H32A H 0.8601 0.0855 0.8386 0.499 Uiso 1 1 calc R U . . .
H32B H 0.8275 0.0263 0.7655 0.499 Uiso 1 1 calc R U . . .
H32C H 0.8004 -0.0101 0.8250 0.499 Uiso 1 1 calc R U . . .
N3 N 0.2654(3) 0.3404(3) 0.19925(17) 0.0875(10) Uani 1 1 d D U . . .
C33 C 0.1775(6) 0.2570(5) 0.1819(4) 0.095(2) Uani 0.683(4) 1 d D U P A 1
H33A H 0.1246 0.2578 0.1421 0.114 Uiso 0.683(4) 1 calc R U P A 1
H33B H 0.2074 0.2081 0.1702 0.114 Uiso 0.683(4) 1 calc R U P A 1
C34 C 0.1251(10) 0.2430(7) 0.2351(6) 0.151(4) Uani 0.683(4) 1 d D U P A 1
H34A H 0.0809 0.2836 0.2399 0.181 Uiso 0.683(4) 1 calc R U P A 1
H34B H 0.1774 0.2537 0.2779 0.181 Uiso 0.683(4) 1 calc R U P A 1
C35 C 0.0586(11) 0.1515(8) 0.2188(6) 0.167(4) Uani 0.683(4) 1 d D U P A 1
H35A H -0.0122 0.1503 0.1948 0.200 Uiso 0.683(4) 1 calc R U P A 1
H35B H 0.0861 0.1133 0.1896 0.200 Uiso 0.683(4) 1 calc R U P A 1
C36 C 0.0580(11) 0.1206(9) 0.2810(7) 0.230(5) Uani 1 1 d D U . . .
C37 C 0.3217(6) 0.3356(6) 0.1445(3) 0.0882(19) Uani 0.683(4) 1 d D U P A 1
H37A H 0.3448 0.2821 0.1389 0.106 Uiso 0.683(4) 1 calc R U P A 1
H37B H 0.3834 0.3820 0.1592 0.106 Uiso 0.683(4) 1 calc R U P A 1
C38 C 0.2564(7) 0.3409(8) 0.0760(4) 0.102(2) Uani 0.683(4) 1 d D U P A 1
H38A H 0.1981 0.2916 0.0584 0.122 Uiso 0.683(4) 1 calc R U P A 1
H38B H 0.2288 0.3922 0.0813 0.122 Uiso 0.683(4) 1 calc R U P A 1
C39 C 0.3229(7) 0.3432(8) 0.0261(4) 0.112(3) Uani 0.683(4) 1 d D U P A 1
H39A H 0.3804 0.3931 0.0435 0.134 Uiso 0.683(4) 1 calc R U P A 1
H39B H 0.3519 0.2925 0.0219 0.134 Uiso 0.683(4) 1 calc R U P A 1
C40 C 0.2599(10) 0.3466(10) -0.0430(4) 0.142(4) Uani 0.683(4) 1 d D U P A 1
H40A H 0.2032 0.2971 -0.0605 0.213 Uiso 0.683(4) 1 calc R U P A 1
H40B H 0.3038 0.3474 -0.0729 0.213 Uiso 0.683(4) 1 calc R U P A 1
H40C H 0.2327 0.3976 -0.0391 0.213 Uiso 0.683(4) 1 calc R U P A 1
C41 C 0.3450(6) 0.3440(5) 0.2675(4) 0.0932(19) Uani 0.683(4) 1 d D U P A 1
H41A H 0.3988 0.3961 0.2785 0.112 Uiso 0.683(4) 1 calc R U P A 1
H41B H 0.3088 0.3486 0.3025 0.112 Uiso 0.683(4) 1 calc R U P A 1
C42 C 0.3976(11) 0.2693(8) 0.2700(5) 0.108(3) Uani 0.683(4) 1 d D U P A 1
H42A H 0.4465 0.2716 0.2427 0.130 Uiso 0.683(4) 1 calc R U P A 1
H42B H 0.3454 0.2161 0.2507 0.130 Uiso 0.683(4) 1 calc R U P A 1
C43 C 0.4557(7) 0.2694(7) 0.3418(5) 0.115(3) Uani 0.683(4) 1 d D U P A 1
H43A H 0.5043 0.3245 0.3618 0.138 Uiso 0.683(4) 1 calc R U P A 1
H43B H 0.4056 0.2641 0.3681 0.138 Uiso 0.683(4) 1 calc R U P A 1
C44 C 0.5134(14) 0.2016(10) 0.3473(7) 0.174(6) Uani 0.683(4) 1 d D U P A 1
H44A H 0.4669 0.1467 0.3259 0.261 Uiso 0.683(4) 1 calc R U P A 1
H44B H 0.5428 0.2039 0.3940 0.261 Uiso 0.683(4) 1 calc R U P A 1
H44C H 0.5683 0.2096 0.3255 0.261 Uiso 0.683(4) 1 calc R U P A 1
C45 C 0.2164(6) 0.4170(5) 0.2103(4) 0.0930(19) Uani 0.683(4) 1 d D U P A 1
H45A H 0.1885 0.4166 0.2489 0.112 Uiso 0.683(4) 1 calc R U P A 1
H45B H 0.1583 0.4101 0.1712 0.112 Uiso 0.683(4) 1 calc R U P A 1
C46 C 0.2881(9) 0.5042(6) 0.2219(7) 0.113(3) Uani 0.683(4) 1 d D U P A 1
H46A H 0.3370 0.5173 0.2663 0.136 Uiso 0.683(4) 1 calc R U P A 1
H46B H 0.3280 0.5011 0.1889 0.136 Uiso 0.683(4) 1 calc R U P A 1
C47 C 0.2326(12) 0.5765(6) 0.2174(9) 0.145(4) Uani 0.683(4) 1 d D U P A 1
H47A H 0.1806 0.5603 0.1741 0.173 Uiso 0.683(4) 1 calc R U P A 1
H47B H 0.1953 0.5799 0.2518 0.173 Uiso 0.683(4) 1 calc R U P A 1
C48 C 0.2917(10) 0.6616(5) 0.2242(6) 0.201(4) Uani 1 1 d D U . . .
C33A C 0.1675(12) 0.3083(10) 0.2182(11) 0.106(3) Uani 0.317(4) 1 d D U P A 2
H33C H 0.1113 0.3289 0.1928 0.127 Uiso 0.317(4) 1 calc R U P A 2
H33D H 0.1778 0.3339 0.2656 0.127 Uiso 0.317(4) 1 calc R U P A 2
C34A C 0.1326(19) 0.2110(10) 0.2065(12) 0.144(5) Uani 0.317(4) 1 d D U P A 2
H34C H 0.1061 0.1858 0.1584 0.173 Uiso 0.317(4) 1 calc R U P A 2
H34D H 0.1923 0.1881 0.2236 0.173 Uiso 0.317(4) 1 calc R U P A 2
C35A C 0.0487(15) 0.1858(15) 0.2409(15) 0.165(5) Uani 0.317(4) 1 d D U P A 2
H35C H 0.0437 0.2376 0.2705 0.198 Uiso 0.317(4) 1 calc R U P A 2
H35D H -0.0171 0.1657 0.2062 0.198 Uiso 0.317(4) 1 calc R U P A 2
C37A C 0.2268(12) 0.3257(13) 0.1205(6) 0.098(3) Uani 0.317(4) 1 d D U P A 2
H37C H 0.1995 0.2647 0.1013 0.118 Uiso 0.317(4) 1 calc R U P A 2
H37D H 0.1693 0.3537 0.1102 0.118 Uiso 0.317(4) 1 calc R U P A 2
C38A C 0.3061(15) 0.3568(19) 0.0853(6) 0.106(4) Uani 0.317(4) 1 d D U P A 2
H38C H 0.3641 0.3291 0.0946 0.127 Uiso 0.317(4) 1 calc R U P A 2
H38D H 0.3326 0.4182 0.1026 0.127 Uiso 0.317(4) 1 calc R U P A 2
C39A C 0.2581(16) 0.3371(19) 0.0095(6) 0.123(5) Uani 0.317(4) 1 d D U P A 2
H39C H 0.2222 0.2772 -0.0058 0.148 Uiso 0.317(4) 1 calc R U P A 2
H39D H 0.2062 0.3709 0.0007 0.148 Uiso 0.317(4) 1 calc R U P A 2
C40A C 0.331(2) 0.354(3) -0.0308(9) 0.152(9) Uani 0.317(4) 1 d D U P A 2
H40D H 0.3936 0.3361 -0.0129 0.228 Uiso 0.317(4) 1 calc R U P A 2
H40E H 0.3468 0.4138 -0.0294 0.228 Uiso 0.317(4) 1 calc R U P A 2
H40F H 0.2996 0.3217 -0.0767 0.228 Uiso 0.317(4) 1 calc R U P A 2
C41A C 0.3541(11) 0.2953(11) 0.2159(6) 0.085(3) Uani 0.317(4) 1 d D U P A 2
H41C H 0.3332 0.2373 0.1879 0.102 Uiso 0.317(4) 1 calc R U P A 2
H41D H 0.4140 0.3249 0.2046 0.102 Uiso 0.317(4) 1 calc R U P A 2
C42A C 0.386(2) 0.2915(19) 0.2894(7) 0.097(4) Uani 0.317(4) 1 d D U P A 2
H42C H 0.4093 0.3496 0.3174 0.116 Uiso 0.317(4) 1 calc R U P A 2
H42D H 0.3261 0.2635 0.3011 0.116 Uiso 0.317(4) 1 calc R U P A 2
C43A C 0.4725(14) 0.2442(14) 0.3049(8) 0.104(4) Uani 0.317(4) 1 d D U P A 2
H43C H 0.5323 0.2715 0.2923 0.125 Uiso 0.317(4) 1 calc R U P A 2
H43D H 0.4490 0.1857 0.2777 0.125 Uiso 0.317(4) 1 calc R U P A 2
C44A C 0.506(2) 0.242(2) 0.3785(9) 0.141(8) Uani 0.317(4) 1 d D U P A 2
H44D H 0.5353 0.2999 0.4054 0.212 Uiso 0.317(4) 1 calc R U P A 2
H44E H 0.5571 0.2084 0.3849 0.212 Uiso 0.317(4) 1 calc R U P A 2
H44F H 0.4464 0.2180 0.3920 0.212 Uiso 0.317(4) 1 calc R U P A 2
C45A C 0.3060(15) 0.4389(8) 0.2261(10) 0.101(4) Uani 0.317(4) 1 d D U P A 2
H45C H 0.3166 0.4518 0.2746 0.121 Uiso 0.317(4) 1 calc R U P A 2
H45D H 0.3740 0.4537 0.2181 0.121 Uiso 0.317(4) 1 calc R U P A 2
C46A C 0.241(2) 0.4984(9) 0.1982(16) 0.184(19) Uani 0.317(4) 1 d D . P A 2
H46C H 0.2540 0.5054 0.1557 0.221 Uiso 0.317(4) 1 calc R U P A 2
H46D H 0.1677 0.4723 0.1894 0.221 Uiso 0.317(4) 1 calc R U P A 2
C47A C 0.265(3) 0.5852(10) 0.2457(13) 0.23(3) Uani 0.317(4) 1 d D . P A 2
H47C H 0.2047 0.5890 0.2628 0.280 Uiso 0.317(4) 1 calc R U P A 2
H47D H 0.3220 0.5860 0.2838 0.280 Uiso 0.317(4) 1 calc R U P A 2
O1W O 0.5533(8) 0.7938(6) 0.2938(5) 0.128(3) Uiso 0.5 1 d . . P . .
O2W O 0.4299(12) -0.0265(10) 0.6722(8) 0.117(4) Uiso 0.3 1 d . . P . .
O2WA O 0.4777(17) 0.0372(15) 0.6530(11) 0.116(6) Uiso 0.2 1 d . . P . .
O3W O 0.5390(17) 0.0043(14) 0.5314(10) 0.145(7) Uiso 0.25 1 d . . P . .
O3WA O 0.624(2) -0.0221(18) 0.5631(14) 0.181(9) Uiso 0.25 1 d . . P . .

loop_
_atom_site_aniso_label
_atom_site_aniso_U_11
_atom_site_aniso_U_22
_atom_site_aniso_U_33
_atom_site_aniso_U_23
_atom_site_aniso_U_13
_atom_site_aniso_U_12
Pd1 0.0459(2) 0.0736(3) 0.0544(3) 0.0046(2) 0.01667(19) 0.0199(2)
C1A 0.059(3) 0.082(3) 0.072(3) 0.015(2) 0.021(2) 0.025(2)
C2A 0.052(2) 0.072(3) 0.072(3) 0.015(2) 0.020(2) 0.022(2)
O1A 0.0550(17) 0.104(2) 0.0599(18) 0.0118(16) 0.0186(14) 0.0266(16)
O2A 0.0610(19) 0.152(3) 0.069(2) 0.015(2) 0.0022(17) 0.035(2)
O3A 0.0521(17) 0.119(3) 0.092(2) 0.043(2) 0.0332(16) 0.0367(17)
N1A 0.0508(19) 0.085(3) 0.059(2) 0.0143(18) 0.0207(16) 0.0255(17)
C3A 0.047(2) 0.084(3) 0.066(3) 0.016(2) 0.021(2) 0.018(2)
C4A 0.078(3) 0.103(4) 0.070(3) 0.010(3) 0.029(2) 0.028(3)
C5A 0.089(4) 0.132(5) 0.080(4) 0.010(4) 0.045(3) 0.026(4)
C6A 0.072(3) 0.140(5) 0.063(3) 0.020(3) 0.017(3) 0.004(3)
C7A 0.073(3) 0.124(5) 0.095(4) 0.047(4) 0.018(3) 0.022(3)
C8A 0.068(3) 0.109(4) 0.076(3) 0.023(3) 0.021(2) 0.030(3)
Br1A 0.1435(7) 0.2460(11) 0.0726(4) 0.0477(5) 0.0301(4) 0.0033(7)
Pd2 0.0422(2) 0.0855(4) 0.0570(3) -0.0032(2) 0.01076(19) 0.0158(2)
C1B 0.053(3) 0.104(4) 0.069(3) 0.005(3) 0.009(2) 0.012(3)
C2B 0.048(3) 0.101(4) 0.058(3) 0.007(2) 0.013(2) 0.014(2)
O1B 0.0514(17) 0.090(2) 0.085(2) -0.0069(17) 0.0154(15) 0.0144(15)
O2B 0.057(2) 0.110(3) 0.140(4) -0.014(3) 0.013(2) 0.000(2)
O3B 0.0504(17) 0.111(3) 0.094(2) 0.0107(19) 0.0249(16) 0.0246(17)
N1B 0.0468(19) 0.086(3) 0.072(2) 0.004(2) 0.0132(17) 0.0206(19)
C3B 0.045(2) 0.091(4) 0.062(3) 0.006(2) 0.008(2) 0.021(2)
C4B 0.088(3) 0.108(5) 0.076(3) 0.007(3) 0.037(3) 0.030(3)
C5B 0.113(5) 0.102(5) 0.104(5) 0.009(4) 0.044(4) 0.038(4)
C6B 0.094(4) 0.085(4) 0.110(5) 0.011(4) 0.016(4) 0.026(3)
C7B 0.092(4) 0.099(5) 0.098(4) 0.026(3) 0.028(3) 0.024(3)
C8B 0.069(3) 0.115(5) 0.078(3) 0.004(3) 0.023(3) 0.024(3)
Br1B 0.2098(10) 0.0994(6) 0.1823(9) 0.0229(6) 0.0549(8) 0.0466(6)
Pd3 0.1247(5) 0.0577(4) 0.0721(4) 0.0055(3) 0.0054(3) 0.0131(3)
C1C 0.137(6) 0.083(4) 0.098(5) 0.004(3) 0.011(4) 0.027(4)
C2C 0.119(5) 0.082(4) 0.088(4) 0.006(3) -0.003(4) 0.020(4)
O1C 0.141(4) 0.087(3) 0.087(3) -0.005(2) -0.003(3) 0.031(2)
O2C 0.159(5) 0.144(5) 0.128(4) -0.019(3) 0.009(3) 0.062(4)
O3C 0.135(4) 0.129(4) 0.110(3) -0.016(3) -0.018(3) 0.042(3)
N1C 0.125(4) 0.068(3) 0.070(3) 0.007(2) 0.004(3) 0.017(3)
C3C 0.144(6) 0.074(4) 0.066(3) 0.021(3) 0.007(4) 0.037(4)
C4C 0.137(5) 0.075(4) 0.084(4) 0.010(3) -0.020(4) 0.019(4)
C5C 0.198(9) 0.076(4) 0.072(4) -0.002(3) -0.017(5) 0.042(5)
C6C 0.188(9) 0.142(8) 0.078(5) 0.017(5) 0.014(6) 0.083(7)
C7C 0.178(8) 0.142(7) 0.080(4) 0.027(5) 0.017(5) 0.072(6)
C8C 0.156(7) 0.098(5) 0.074(4) 0.019(3) 0.020(4) 0.033(4)
Br1C 0.3375(18) 0.1952(11) 0.1098(7) -0.0119(6) 0.0238(8) 0.1579(12)
N1 0.072(2) 0.079(2) 0.077(2) 0.0219(17) 0.0218(18) 0.0297(18)
C1 0.078(3) 0.087(3) 0.093(3) 0.022(3) 0.016(2) 0.037(3)
C2 0.089(4) 0.115(4) 0.148(5) 0.038(4) 0.048(3) 0.042(3)
C3 0.105(4) 0.139(6) 0.194(7) 0.051(5) 0.069(5) 0.054(4)
C4 0.130(6) 0.199(9) 0.210(9) 0.030(7) 0.092(6) 0.064(6)
C5 0.084(3) 0.097(3) 0.074(2) 0.022(2) 0.019(2) 0.036(3)
C6 0.110(4) 0.115(4) 0.084(3) 0.007(3) 0.010(3) 0.035(3)
C7 0.155(6) 0.155(6) 0.087(3) 0.007(3) 0.008(4) 0.039(5)
C8 0.209(9) 0.182(7) 0.113(5) -0.029(5) 0.003(6) -0.012(7)
C9 0.079(3) 0.073(3) 0.082(3) 0.019(2) 0.024(2) 0.019(2)
C10 0.081(3) 0.096(4) 0.116(4) 0.024(3) 0.037(3) 0.026(3)
C11 0.121(4) 0.115(5) 0.179(7) 0.031(4) 0.088(5) 0.033(4)
C12 0.105(5) 0.170(7) 0.229(9) 0.058(7) 0.087(6) 0.038(5)
C13 0.069(3) 0.075(3) 0.083(3) 0.018(2) 0.017(2) 0.019(2)
C14 0.091(3) 0.095(3) 0.085(3) 0.013(2) 0.022(3) 0.017(3)
C15 0.081(3) 0.099(3) 0.102(3) 0.006(3) 0.021(3) 0.018(3)
C16 0.154(6) 0.152(6) 0.108(4) -0.019(4) 0.056(5) 0.002(5)
N2 0.075(2) 0.156(3) 0.067(2) 0.035(2) 0.0219(19) 0.027(3)
C17 0.089(4) 0.165(4) 0.084(3) 0.030(3) 0.003(3) 0.000(4)
C18 0.160(7) 0.164(4) 0.129(6) 0.038(4) 0.002(5) -0.014(6)
C19 0.197(9) 0.155(5) 0.160(7) 0.023(5) -0.006(7) -0.002(7)
C20 0.334(17) 0.178(7) 0.213(13) 0.052(7) -0.021(12) -0.057(11)
C21 0.083(3) 0.139(5) 0.069(3) 0.029(3) 0.011(2) 0.032(3)
C22 0.083(3) 0.152(5) 0.077(3) 0.031(3) 0.015(2) 0.036(3)
C23 0.093(3) 0.180(6) 0.092(4) 0.045(4) 0.018(3) 0.056(4)
C24 0.095(4) 0.189(7) 0.120(5) 0.056(5) 0.031(4) 0.053(5)
C25 0.076(3) 0.162(4) 0.070(3) 0.038(3) 0.024(3) 0.039(3)
C26 0.121(5) 0.157(4) 0.092(4) 0.034(3) 0.034(4) 0.048(4)
C27 0.094(4) 0.170(4) 0.108(5) 0.047(3) 0.043(3) 0.061(4)
C28 0.218(9) 0.149(4) 0.168(8) 0.040(5) 0.098(7) 0.093(6)
C29 0.095(3) 0.233(7) 0.096(4) 0.071(4) 0.043(3) 0.046(4)
C30 0.096(4) 0.354(11) 0.152(6) 0.116(7) 0.062(4) 0.072(6)
C31 0.126(6) 0.432(14) 0.186(8) 0.121(9) 0.097(6) 0.093(8)
C32 0.222(13) 0.53(2) 0.36(2) 0.147(17) 0.172(12) 0.197(14)
N3 0.069(2) 0.100(2) 0.074(2) -0.013(2) 0.0175(17) 0.0079(17)
C33 0.079(4) 0.099(4) 0.097(5) -0.002(4) 0.027(3) 0.011(3)
C34 0.137(6) 0.149(7) 0.148(7) -0.017(6) 0.080(5) -0.014(6)
C35 0.152(7) 0.173(8) 0.169(8) 0.029(7) 0.081(7) -0.019(6)
C36 0.243(10) 0.243(10) 0.210(9) 0.092(7) 0.069(8) 0.014(8)
C37 0.076(4) 0.103(5) 0.076(3) 0.002(4) 0.022(3) 0.014(3)
C38 0.088(6) 0.120(6) 0.079(3) -0.001(4) 0.012(3) 0.015(5)
C39 0.101(6) 0.135(7) 0.086(4) 0.015(5) 0.027(4) 0.002(6)
C40 0.151(10) 0.163(10) 0.090(5) 0.020(7) 0.015(6) 0.014(10)
C41 0.084(4) 0.108(5) 0.073(3) 0.000(4) 0.021(3) 0.008(3)
C42 0.107(6) 0.130(7) 0.083(5) 0.011(5) 0.027(5) 0.028(4)
C43 0.092(6) 0.145(7) 0.097(6) 0.011(6) 0.019(5) 0.024(5)
C44 0.193(12) 0.167(13) 0.136(11) 0.026(9) -0.011(10) 0.063(9)
C45 0.075(4) 0.103(4) 0.086(5) -0.005(4) 0.020(3) 0.014(3)
C46 0.118(7) 0.106(4) 0.099(6) -0.010(6) 0.039(6) 0.006(4)
C47 0.192(10) 0.115(5) 0.130(10) 0.022(7) 0.052(8) 0.036(5)
C48 0.258(11) 0.124(5) 0.206(10) 0.028(7) 0.068(9) 0.007(6)
C33A 0.085(5) 0.125(7) 0.102(7) -0.001(7) 0.042(6) 0.017(6)
C34A 0.117(8) 0.133(7) 0.161(9) -0.005(8) 0.061(7) -0.012(7)
C35A 0.157(9) 0.169(10) 0.171(11) 0.034(8) 0.082(8) -0.001(8)
C37A 0.085(7) 0.113(8) 0.076(4) -0.003(5) 0.013(4) 0.007(7)
C38A 0.097(9) 0.123(9) 0.081(5) 0.004(7) 0.019(6) 0.011(8)
C39A 0.119(10) 0.148(10) 0.080(6) 0.001(9) 0.021(7) 0.008(10)
C40A 0.141(16) 0.207(18) 0.093(10) 0.034(14) 0.029(11) 0.002(18)
C41A 0.078(5) 0.104(7) 0.071(6) 0.007(6) 0.033(5) 0.014(5)
C42A 0.094(8) 0.122(9) 0.068(6) 0.005(7) 0.027(7) 0.021(6)
C43A 0.106(9) 0.125(10) 0.081(8) 0.012(8) 0.032(7) 0.032(7)
C44A 0.171(17) 0.140(18) 0.099(11) 0.041(13) 0.009(13) 0.024(15)
C45A 0.101(8) 0.099(5) 0.085(7) -0.011(6) 0.022(7) 0.015(5)
C46A 0.16(3) 0.10(2) 0.22(5) -0.05(2) 0.01(3) 0.00(2)
C47A 0.46(8) 0.22(4) 0.08(2) 0.06(2) 0.06(3) 0.25(5)

loop_
_atom_type_symbol
_atom_type_description
_atom_type_scat_dispersion_real
_atom_type_scat_dispersion_imag
_atom_type_scat_source
C C 0.0033 0.0016 'International Tables Vol C Tables 4.2.6.8 and 6.1.1.4'
H H 0.0000 0.0000 'International Tables Vol C Tables 4.2.6.8 and 6.1.1.4'
N N 0.0061 0.0033 'International Tables Vol C Tables 4.2.6.8 and 6.1.1.4'
O O 0.0106 0.0060 'International Tables Vol C Tables 4.2.6.8 and 6.1.1.4'
Br Br -0.2901 2.4595 'International Tables Vol C Tables 4.2.6.8 and 6.1.1.4'
Pd Pd -0.9988 1.0072 'International Tables Vol C Tables 4.2.6.8 and 6.1.1.4'

loop_
_geom_angle_atom_site_label_1
_geom_angle_atom_site_label_2
_geom_angle_atom_site_label_3
_geom_angle
_geom_angle_site_symmetry_1
_geom_angle_site_symmetry_3
O1A Pd1 O1A 180.0 2_666 .
O1A Pd1 N1A 98.46(12) 2_666 .
O1A Pd1 N1A 81.54(12) . .
O1A Pd1 N1A 81.54(12) 2_666 2_666
O1A Pd1 N1A 98.46(12) . 2_666
N1A Pd1 N1A 180.0 . 2_666
O1A Pd1 Pd3 102.81(9) 2_666 .
O1A Pd1 Pd3 77.19(9) . .
N1A Pd1 Pd3 50.96(10) . .
N1A Pd1 Pd3 129.04(11) 2_666 .
O1A Pd1 Pd2 35.83(9) 2_666 .
O1A Pd1 Pd2 144.17(9) . .
N1A Pd1 Pd2 89.27(10) . .
N1A Pd1 Pd2 90.73(10) 2_666 .
Pd3 Pd1 Pd2 122.381(10) . .
O2A C1A O1A 124.1(4) . .
O2A C1A C2A 120.4(4) . .
O1A C1A C2A 115.4(4) . .
O3A C2A N1A 127.4(4) . .
O3A C2A C1A 119.8(4) . .
N1A C2A C1A 112.8(3) . .
C1A O1A Pd1 115.1(3) . .
C2A N1A C3A 120.3(3) . .
C2A N1A Pd1 113.9(3) . .
C3A N1A Pd1 125.7(3) . .
C8A C3A C4A 119.0(5) . .
C8A C3A N1A 118.9(4) . .
C4A C3A N1A 122.1(4) . .
C3A C4A C5A 119.3(5) . .
C3A C4A H4A 120.4 . .
C5A C4A H4A 120.4 . .
C6A C5A C4A 120.5(5) . .
C6A C5A H5A 119.8 . .
C4A C5A H5A 119.8 . .
C5A C6A C7A 121.7(5) . .
C5A C6A Br1A 119.1(5) . .
C7A C6A Br1A 119.2(5) . .
C6A C7A C8A 117.9(5) . .
C6A C7A H7A 121.0 . .
C8A C7A H7A 121.0 . .
C3A C8A C7A 121.6(5) . .
C3A C8A H8A 119.2 . .
C7A C8A H8A 119.2 . .
O1B Pd2 O1B 180.0(3) 2 .
O1B Pd2 N1B 98.28(14) 2 .
O1B Pd2 N1B 81.72(14) . .
O1B Pd2 N1B 81.72(14) 2 2
O1B Pd2 N1B 98.28(14) . 2
N1B Pd2 N1B 180.0(3) . 2
O1B Pd2 Pd1 37.82(10) 2 .
O1B Pd2 Pd1 142.18(10) . .
N1B Pd2 Pd1 85.98(10) . .
N1B Pd2 Pd1 94.02(10) 2 .
O1B Pd2 Pd3 13.32(9) 2 .
O1B Pd2 Pd3 166.68(9) . .
N1B Pd2 Pd3 89.95(11) . .
N1B Pd2 Pd3 90.05(11) 2 .
Pd1 Pd2 Pd3 25.722(4) . .
O2B C1B O1B 124.5(5) . .
O2B C1B C2B 118.8(4) . .
O1B C1B C2B 116.6(4) . .
O3B C2B N1B 126.6(5) . .
O3B C2B C1B 121.0(4) . .
N1B C2B C1B 112.2(4) . .
C1B O1B Pd2 114.5(3) . .
C2B N1B C3B 120.6(4) . .
C2B N1B Pd2 113.3(3) . .
C3B N1B Pd2 126.0(3) . .
C4B C3B C8B 116.5(5) . .
C4B C3B N1B 124.7(5) . .
C8B C3B N1B 118.7(4) . .
C3B C4B C5B 121.7(5) . .
C3B C4B H4B 119.2 . .
C5B C4B H4B 119.2 . .
C6B C5B C4B 119.2(6) . .
C6B C5B H5B 120.4 . .
C4B C5B H5B 120.4 . .
C5B C6B C7B 121.7(6) . .
C5B C6B Br1B 118.5(5) . .
C7B C6B Br1B 119.8(6) . .
C6B C7B C8B 118.8(6) . .
C6B C7B H7B 120.6 . .
C8B C7B H7B 120.6 . .
C7B C8B C3B 122.0(5) . .
C7B C8B H8B 119.0 . .
C3B C8B H8B 119.0 . .
O1C Pd3 O1C 180.0(3) 2_776 .
O1C Pd3 N1C 98.63(19) 2_776 .
O1C Pd3 N1C 81.4(2) . .
O1C Pd3 N1C 81.4(2) 2_776 2_776
O1C Pd3 N1C 98.63(19) . 2_776
N1C Pd3 N1C 180.0 . 2_776
O1C Pd3 Pd1 96.52(13) 2_776 .
O1C Pd3 Pd1 83.48(13) . .
N1C Pd3 Pd1 66.68(13) . .
N1C Pd3 Pd1 113.32(13) 2_776 .
O1C Pd3 Pd2 80.38(13) 2_776 1_665
O1C Pd3 Pd2 99.62(13) . 1_665
N1C Pd3 Pd2 44.37(14) . 1_665
N1C Pd3 Pd2 135.63(14) 2_776 1_665
Pd1 Pd3 Pd2 108.697(9) . 1_665
O1C Pd3 Pd2 91.35(12) 2_776 .
O1C Pd3 Pd2 88.65(12) . .
N1C Pd3 Pd2 36.32(13) . .
N1C Pd3 Pd2 143.68(12) 2_776 .
Pd1 Pd3 Pd2 31.897(7) . .
Pd2 Pd3 Pd2 76.800(10) 1_665 .
O2C C1C O1C 123.7(7) . .
O2C C1C C2C 120.1(7) . .
O1C C1C C2C 116.2(7) . .
O3C C2C N1C 127.1(6) . .
O3C C2C C1C 119.4(7) . .
N1C C2C C1C 113.5(6) . .
C1C O1C Pd3 115.0(4) . .
C2C N1C C3C 119.7(5) . .
C2C N1C Pd3 113.9(4) . .
C3C N1C Pd3 126.4(4) . .
C4C C3C C8C 118.1(7) . .
C4C C3C N1C 122.8(7) . .
C8C C3C N1C 119.1(6) . .
C3C C4C C5C 120.3(8) . .
C3C C4C H4C 119.9 . .
C5C C4C H4C 119.9 . .
C6C C5C C4C 121.9(8) . .
C6C C5C H5C 119.1 . .
C4C C5C H5C 119.1 . .
C5C C6C C7C 120.6(8) . .
C5C C6C Br1C 120.8(8) . .
C7C C6C Br1C 118.5(9) . .
C8C C7C C6C 117.8(9) . .
C8C C7C H7C 121.1 . .
C6C C7C H7C 121.1 . .
C3C C8C C7C 121.4(7) . .
C3C C8C H8C 119.3 . .
C7C C8C H8C 119.3 . .
C13 N1 C9 111.9(4) . .
C13 N1 C5 105.6(4) . .
C9 N1 C5 111.2(4) . .
C13 N1 C1 111.8(4) . .
C9 N1 C1 105.5(4) . .
C5 N1 C1 110.8(4) . .
C2 C1 N1 116.3(4) . .
C2 C1 H1A 108.2 . .
N1 C1 H1A 108.2 . .
C2 C1 H1B 108.2 . .
N1 C1 H1B 108.2 . .
H1A C1 H1B 107.4 . .
C3 C2 C1 112.8(5) . .
C3 C2 H2A 109.0 . .
C1 C2 H2A 109.0 . .
C3 C2 H2B 109.0 . .
C1 C2 H2B 109.0 . .
H2A C2 H2B 107.8 . .
C2 C3 C4 114.6(7) . .
C2 C3 H3A 108.6 . .
C4 C3 H3A 108.6 . .
C2 C3 H3B 108.6 . .
C4 C3 H3B 108.6 . .
H3A C3 H3B 107.6 . .
C3 C4 H4D 109.5 . .
C3 C4 H4E 109.5 . .
H4D C4 H4E 109.5 . .
C3 C4 H4F 109.5 . .
H4D C4 H4F 109.5 . .
H4E C4 H4F 109.5 . .
C6 C5 N1 114.4(4) . .
C6 C5 H5D 108.7 . .
N1 C5 H5D 108.7 . .
C6 C5 H5E 108.7 . .
N1 C5 H5E 108.7 . .
H5D C5 H5E 107.6 . .
C5 C6 C7 108.9(6) . .
C5 C6 H6A 109.9 . .
C7 C6 H6A 109.9 . .
C5 C6 H6B 109.9 . .
C7 C6 H6B 109.9 . .
H6A C6 H6B 108.3 . .
C6 C7 C8 107.3(7) . .
C6 C7 H7D 110.2 . .
C8 C7 H7D 110.2 . .
C6 C7 H7E 110.2 . .
C8 C7 H7E 110.2 . .
H7D C7 H7E 108.5 . .
C7 C8 H8D 109.5 . .
C7 C8 H8E 109.5 . .
H8D C8 H8E 109.5 . .
C7 C8 H8F 109.5 . .
H8D C8 H8F 109.5 . .
H8E C8 H8F 109.5 . .
C10 C9 N1 115.8(4) . .
C10 C9 H9A 108.3 . .
N1 C9 H9A 108.3 . .
C10 C9 H9B 108.3 . .
N1 C9 H9B 108.3 . .
H9A C9 H9B 107.4 . .
C11 C10 C9 111.1(5) . .
C11 C10 H10A 109.4 . .
C9 C10 H10A 109.4 . .
C11 C10 H10B 109.4 . .
C9 C10 H10B 109.4 . .
H10A C10 H10B 108.0 . .
C12 C11 C10 114.4(6) . .
C12 C11 H11A 108.7 . .
C10 C11 H11A 108.7 . .
C12 C11 H11B 108.7 . .
C10 C11 H11B 108.7 . .
H11A C11 H11B 107.6 . .
C11 C12 H12A 109.5 . .
C11 C12 H12B 109.5 . .
H12A C12 H12B 109.5 . .
C11 C12 H12C 109.5 . .
H12A C12 H12C 109.5 . .
H12B C12 H12C 109.5 . .
N1 C13 C14 117.5(4) . .
N1 C13 H13A 107.9 . .
C14 C13 H13A 107.9 . .
N1 C13 H13B 107.9 . .
C14 C13 H13B 107.9 . .
H13A C13 H13B 107.2 . .
C15 C14 C13 110.2(5) . .
C15 C14 H14A 109.6 . .
C13 C14 H14A 109.6 . .
C15 C14 H14B 109.6 . .
C13 C14 H14B 109.6 . .
H14A C14 H14B 108.1 . .
C16 C15 C14 116.4(6) . .
C16 C15 H15A 108.2 . .
C14 C15 H15A 108.2 . .
C16 C15 H15B 108.2 . .
C14 C15 H15B 108.2 . .
H15A C15 H15B 107.3 . .
C15 C16 H16A 109.5 . .
C15 C16 H16B 109.5 . .
H16A C16 H16B 109.5 . .
C15 C16 H16C 109.5 . .
H16A C16 H16C 109.5 . .
H16B C16 H16C 109.5 . .
C17 N2 C25 105.9(4) . .
C17 N2 C29 112.1(5) . .
C25 N2 C29 111.2(5) . .
C17 N2 C21 110.5(5) . .
C25 N2 C21 111.7(4) . .
C29 N2 C21 105.6(4) . .
N2 C17 C18 116.2(6) . .
N2 C17 H17A 108.2 . .
C18 C17 H17A 108.2 . .
N2 C17 H17B 108.2 . .
C18 C17 H17B 108.2 . .
H17A C17 H17B 107.4 . .
C17 C18 C19 107.9(7) . .
C17 C18 H18A 110.1 . .
C19 C18 H18A 110.1 . .
C17 C18 H18B 110.1 . .
C19 C18 H18B 110.1 . .
H18A C18 H18B 108.4 . .
C20 C19 C18 109.8(9) . .
C20 C19 H19A 109.7 . .
C18 C19 H19A 109.7 . .
C20 C19 H19B 109.7 . .
C18 C19 H19B 109.7 . .
H19A C19 H19B 108.2 . .
C19 C20 H20A 109.5 . .
C19 C20 H20B 109.5 . .
H20A C20 H20B 109.5 . .
C19 C20 H20C 109.5 . .
H20A C20 H20C 109.5 . .
H20B C20 H20C 109.5 . .
N2 C21 C22 115.2(4) . .
N2 C21 H21A 108.5 . .
C22 C21 H21A 108.5 . .
N2 C21 H21B 108.5 . .
C22 C21 H21B 108.5 . .
H21A C21 H21B 107.5 . .
C23 C22 C21 111.2(5) . .
C23 C22 H22A 109.4 . .
C21 C22 H22A 109.4 . .
C23 C22 H22B 109.4 . .
C21 C22 H22B 109.4 . .
H22A C22 H22B 108.0 . .
C24 C23 C22 115.5(5) . .
C24 C23 H23A 108.4 . .
C22 C23 H23A 108.4 . .
C24 C23 H23B 108.4 . .
C22 C23 H23B 108.4 . .
H23A C23 H23B 107.5 . .
C23 C24 H24A 109.5 . .
C23 C24 H24B 109.5 . .
H24A C24 H24B 109.5 . .
C23 C24 H24C 109.5 . .
H24A C24 H24C 109.5 . .
H24B C24 H24C 109.5 . .
C26 C25 N2 115.5(5) . .
C26 C25 H25A 108.4 . .
N2 C25 H25A 108.4 . .
C26 C25 H25B 108.4 . .
N2 C25 H25B 108.4 . .
H25A C25 H25B 107.5 . .
C25 C26 C27 109.4(5) . .
C25 C26 H26A 109.8 . .
C27 C26 H26A 109.8 . .
C25 C26 H26B 109.8 . .
C27 C26 H26B 109.8 . .
H26A C26 H26B 108.2 . .
C28 C27 C26 113.2(6) . .
C28 C27 H27A 108.9 . .
C26 C27 H27A 108.9 . .
C28 C27 H27B 108.9 . .
C26 C27 H27B 108.9 . .
H27A C27 H27B 107.7 . .
C27 C28 H28A 109.5 . .
C27 C28 H28B 109.5 . .
H28A C28 H28B 109.5 . .
C27 C28 H28C 109.5 . .
H28A C28 H28C 109.5 . .
H28B C28 H28C 109.5 . .
N2 C29 C30 114.1(5) . .
N2 C29 H29A 108.7 . .
C30 C29 H29A 108.7 . .
N2 C29 H29B 108.7 . .
C30 C29 H29B 108.7 . .
H29A C29 H29B 107.6 . .
C29 C30 C31 108.1(7) . .
C29 C30 H30A 110.1 . .
C31 C30 H30A 110.1 . .
C29 C30 H30B 110.1 . .
C31 C30 H30B 110.1 . .
H30A C30 H30B 108.4 . .
C32 C31 C30 118.8(12) . .
C32 C31 H31A 107.6 . .
C30 C31 H31A 107.6 . .
C32 C31 H31B 107.6 . .
C30 C31 H31B 107.6 . .
H31A C31 H31B 107.0 . .
C31 C32 H32A 109.5 . .
C31 C32 H32B 109.5 . .
H32A C32 H32B 109.5 . .
C31 C32 H32C 109.5 . .
H32A C32 H32C 109.5 . .
H32B C32 H32C 109.5 . .
C45 N3 C37 115.3(5) . .
C33A N3 C41A 117.0(10) . .
C33A N3 C45A 112.0(10) . .
C41A N3 C45A 110.1(10) . .
C45 N3 C41 107.4(5) . .
C37 N3 C41 108.6(5) . .
C45 N3 C33 108.1(5) . .
C37 N3 C33 109.0(5) . .
C41 N3 C33 108.2(5) . .
C33A N3 C37A 103.2(10) . .
C41A N3 C37A 108.6(9) . .
C45A N3 C37A 105.0(11) . .
C34 C33 N3 117.0(7) . .
C34 C33 H33A 108.1 . .
N3 C33 H33A 108.1 . .
C34 C33 H33B 108.1 . .
N3 C33 H33B 108.1 . .
H33A C33 H33B 107.3 . .
C33 C34 C35 112.0(8) . .
C33 C34 H34A 109.2 . .
C35 C34 H34A 109.2 . .
C33 C34 H34B 109.2 . .
C35 C34 H34B 109.2 . .
H34A C34 H34B 107.9 . .
C36 C35 C34 111.6(10) . .
C36 C35 H35A 109.3 . .
C34 C35 H35A 109.3 . .
C36 C35 H35B 109.3 . .
C34 C35 H35B 109.3 . .
H35A C35 H35B 108.0 . .
N3 C37 C38 114.6(6) . .
N3 C37 H37A 108.6 . .
C38 C37 H37A 108.6 . .
N3 C37 H37B 108.6 . .
C38 C37 H37B 108.6 . .
H37A C37 H37B 107.6 . .
C39 C38 C37 110.4(7) . .
C39 C38 H38A 109.6 . .
C37 C38 H38A 109.6 . .
C39 C38 H38B 109.6 . .
C37 C38 H38B 109.6 . .
H38A C38 H38B 108.1 . .
C40 C39 C38 111.8(8) . .
C40 C39 H39A 109.3 . .
C38 C39 H39A 109.3 . .
C40 C39 H39B 109.3 . .
C38 C39 H39B 109.3 . .
H39A C39 H39B 107.9 . .
C39 C40 H40A 109.5 . .
C39 C40 H40B 109.5 . .
H40A C40 H40B 109.5 . .
C39 C40 H40C 109.5 . .
H40A C40 H40C 109.5 . .
H40B C40 H40C 109.5 . .
C42 C41 N3 116.8(6) . .
C42 C41 H41A 108.1 . .
N3 C41 H41A 108.1 . .
C42 C41 H41B 108.1 . .
N3 C41 H41B 108.1 . .
H41A C41 H41B 107.3 . .
C41 C42 C43 112.6(8) . .
C41 C42 H42A 109.1 . .
C43 C42 H42A 109.1 . .
C41 C42 H42B 109.1 . .
C43 C42 H42B 109.1 . .
H42A C42 H42B 107.8 . .
C44 C43 C42 115.2(9) . .
C44 C43 H43A 108.5 . .
C42 C43 H43A 108.5 . .
C44 C43 H43B 108.5 . .
C42 C43 H43B 108.5 . .
H43A C43 H43B 107.5 . .
C43 C44 H44A 109.5 . .
C43 C44 H44B 109.5 . .
H44A C44 H44B 109.5 . .
C43 C44 H44C 109.5 . .
H44A C44 H44C 109.5 . .
H44B C44 H44C 109.5 . .
N3 C45 C46 115.9(7) . .
N3 C45 H45A 108.3 . .
C46 C45 H45A 108.3 . .
N3 C45 H45B 108.3 . .
C46 C45 H45B 108.3 . .
H45A C45 H45B 107.4 . .
C47 C46 C45 114.3(9) . .
C47 C46 H46A 108.7 . .
C45 C46 H46A 108.7 . .
C47 C46 H46B 108.7 . .
C45 C46 H46B 108.7 . .
H46A C46 H46B 107.6 . .
C48 C47 C46 119.5(11) . .
C48 C47 H47A 107.4 . .
C46 C47 H47A 107.4 . .
C48 C47 H47B 107.4 . .
C46 C47 H47B 107.4 . .
H47A C47 H47B 107.0 . .
N3 C33A C34A 116.2(11) . .
N3 C33A H33C 108.2 . .
C34A C33A H33C 108.2 . .
N3 C33A H33D 108.2 . .
C34A C33A H33D 108.2 . .
H33C C33A H33D 107.4 . .
C35A C34A C33A 112.3(13) . .
C35A C34A H34C 109.1 . .
C33A C34A H34C 109.1 . .
C35A C34A H34D 109.1 . .
C33A C34A H34D 109.1 . .
H34C C34A H34D 107.9 . .
C36 C35A C34A 119.7(16) . .
C36 C35A H35C 107.4 . .
C34A C35A H35C 107.4 . .
C36 C35A H35D 107.4 . .
C34A C35A H35D 107.4 . .
H35C C35A H35D 106.9 . .
C38A C37A N3 116.8(10) . .
C38A C37A H37C 108.1 . .
N3 C37A H37C 108.1 . .
C38A C37A H37D 108.1 . .
N3 C37A H37D 108.1 . .
H37C C37A H37D 107.3 . .
C37A C38A C39A 111.0(12) . .
C37A C38A H38C 109.4 . .
C39A C38A H38C 109.4 . .
C37A C38A H38D 109.4 . .
C39A C38A H38D 109.4 . .
H38C C38A H38D 108.0 . .
C40A C39A C38A 115.8(13) . .
C40A C39A H39C 108.3 . .
C38A C39A H39C 108.3 . .
C40A C39A H39D 108.3 . .
C38A C39A H39D 108.3 . .
H39C C39A H39D 107.4 . .
C39A C40A H40D 109.5 . .
C39A C40A H40E 109.5 . .
H40D C40A H40E 109.5 . .
C39A C40A H40F 109.5 . .
H40D C40A H40F 109.5 . .
H40E C40A H40F 109.5 . .
C42A C41A N3 113.9(10) . .
C42A C41A H41C 108.8 . .
N3 C41A H41C 108.8 . .
C42A C41A H41D 108.8 . .
N3 C41A H41D 108.8 . .
H41C C41A H41D 107.7 . .
C43A C42A C41A 113.4(12) . .
C43A C42A H42C 108.9 . .
C41A C42A H42C 108.9 . .
C43A C42A H42D 108.9 . .
C41A C42A H42D 108.9 . .
H42C C42A H42D 107.7 . .
C42A C43A C44A 113.0(12) . .
C42A C43A H43C 109.0 . .
C44A C43A H43C 109.0 . .
C42A C43A H43D 109.0 . .
C44A C43A H43D 109.0 . .
H43C C43A H43D 107.8 . .
C43A C44A H44D 109.5 . .
C43A C44A H44E 109.5 . .
H44D C44A H44E 109.5 . .
C43A C44A H44F 109.5 . .
H44D C44A H44F 109.5 . .
H44E C44A H44F 109.5 . .
C46A C45A N3 119.3(12) . .
C46A C45A H45C 107.5 . .
N3 C45A H45C 107.5 . .
C46A C45A H45D 107.5 . .
N3 C45A H45D 107.5 . .
H45C C45A H45D 107.0 . .
C47A C46A C45A 112.7(14) . .
C47A C46A H46C 109.1 . .
C45A C46A H46C 109.1 . .
C47A C46A H46D 109.1 . .
C45A C46A H46D 109.1 . .
H46C C46A H46D 107.8 . .
C48 C47A C46A 121.3(17) . .
C48 C47A H47C 107.0 . .
C46A C47A H47C 107.0 . .
C48 C47A H47D 107.0 . .
C46A C47A H47D 107.0 . .
H47C C47A H47D 106.7 . .
O3WA O3W O3W 147(3) . 2_656

loop_
_geom_bond_atom_site_label_1
_geom_bond_atom_site_label_2
_geom_bond_distance
_geom_bond_site_symmetry_2
Pd1 O1A 2.013(3) 2_666
Pd1 O1A 2.013(3) .
Pd1 N1A 2.036(3) .
Pd1 N1A 2.036(3) 2_666
Pd1 Pd3 9.6579(14) .
Pd1 Pd2 11.7585(19) .
C1A O2A 1.213(5) .
C1A O1A 1.298(5) .
C1A C2A 1.563(7) .
C2A O3A 1.252(5) .
C2A N1A 1.337(5) .
N1A C3A 1.418(5) .
C3A C8A 1.380(7) .
C3A C4A 1.390(6) .
C4A C5A 1.407(7) .
C4A H4A 0.9300 .
C5A C6A 1.344(9) .
C5A H5A 0.9300 .
C6A C7A 1.386(9) .
C6A Br1A 1.918(5) .
C7A C8A 1.396(8) .
C7A H7A 0.9300 .
C8A H8A 0.9300 .
Pd2 O1B 2.019(3) 2
Pd2 O1B 2.019(3) .
Pd2 N1B 2.038(3) .
Pd2 N1B 2.038(3) 2
Pd2 Pd3 18.793(3) .
C1B O2B 1.230(6) .
C1B O1B 1.287(5) .
C1B C2B 1.555(7) .
C2B O3B 1.243(5) .
C2B N1B 1.353(6) .
N1B C3B 1.407(6) .
C3B C4B 1.384(6) .
C3B C8B 1.399(7) .
C4B C5B 1.397(8) .
C4B H4B 0.9300 .
C5B C6B 1.354(9) .
C5B H5B 0.9300 .
C6B C7B 1.363(9) .
C6B Br1B 1.930(6) .
C7B C8B 1.388(8) .
C7B H7B 0.9300 .
C8B H8B 0.9300 .
Pd3 O1C 2.001(5) 2_776
Pd3 O1C 2.001(5) .
Pd3 N1C 2.048(4) .
Pd3 N1C 2.048(4) 2_776
Pd3 Pd2 10.4833(17) 1_665
C1C O2C 1.215(8) .
C1C O1C 1.303(8) .
C1C C2C 1.533(9) .
C2C O3C 1.238(7) .
C2C N1C 1.332(8) .
N1C C3C 1.428(7) .
C3C C4C 1.368(8) .
C3C C8C 1.394(9) .
C4C C5C 1.402(10) .
C4C H4C 0.9300 .
C5C C6C 1.312(12) .
C5C H5C 0.9300 .
C6C C7C 1.408(12) .
C6C Br1C 1.890(8) .
C7C C8C 1.402(10) .
C7C H7C 0.9300 .
C8C H8C 0.9300 .
N1 C13 1.513(6) .
N1 C9 1.524(6) .
N1 C5 1.537(6) .
N1 C1 1.538(6) .
C1 C2 1.530(8) .
C1 H1A 0.9700 .
C1 H1B 0.9700 .
C2 C3 1.493(9) .
C2 H2A 0.9700 .
C2 H2B 0.9700 .
C3 C4 1.498(11) .
C3 H3A 0.9700 .
C3 H3B 0.9700 .
C4 H4D 0.9600 .
C4 H4E 0.9600 .
C4 H4F 0.9600 .
C5 C6 1.495(8) .
C5 H5D 0.9700 .
C5 H5E 0.9700 .
C6 C7 1.551(9) .
C6 H6A 0.9700 .
C6 H6B 0.9700 .
C7 C8 1.561(11) .
C7 H7D 0.9700 .
C7 H7E 0.9700 .
C8 H8D 0.9600 .
C8 H8E 0.9600 .
C8 H8F 0.9600 .
C9 C10 1.515(7) .
C9 H9A 0.9700 .
C9 H9B 0.9700 .
C10 C11 1.512(8) .
C10 H10A 0.9700 .
C10 H10B 0.9700 .
C11 C12 1.497(10) .
C11 H11A 0.9700 .
C11 H11B 0.9700 .
C12 H12A 0.9600 .
C12 H12B 0.9600 .
C12 H12C 0.9600 .
C13 C14 1.515(7) .
C13 H13A 0.9700 .
C13 H13B 0.9700 .
C14 C15 1.503(8) .
C14 H14A 0.9700 .
C14 H14B 0.9700 .
C15 C16 1.482(9) .
C15 H15A 0.9700 .
C15 H15B 0.9700 .
C16 H16A 0.9600 .
C16 H16B 0.9600 .
C16 H16C 0.9600 .
N2 C17 1.515(8) .
N2 C25 1.524(8) .
N2 C29 1.524(7) .
N2 C21 1.529(7) .
C17 C18 1.530(11) .
C17 H17A 0.9700 .
C17 H17B 0.9700 .
C18 C19 1.562(12) .
C18 H18A 0.9700 .
C18 H18B 0.9700 .
C19 C20 1.456(14) .
C19 H19A 0.9700 .
C19 H19B 0.9700 .
C20 H20A 0.9600 .
C20 H20B 0.9600 .
C20 H20C 0.9600 .
C21 C22 1.546(8) .
C21 H21A 0.9700 .
C21 H21B 0.9700 .
C22 C23 1.492(8) .
C22 H22A 0.9700 .
C22 H22B 0.9700 .
C23 C24 1.478(9) .
C23 H23A 0.9700 .
C23 H23B 0.9700 .
C24 H24A 0.9600 .
C24 H24B 0.9600 .
C24 H24C 0.9600 .
C25 C26 1.491(9) .
C25 H25A 0.9700 .
C25 H25B 0.9700 .
C26 C27 1.555(9) .
C26 H26A 0.9700 .
C26 H26B 0.9700 .
C27 C28 1.535(11) .
C27 H27A 0.9700 .
C27 H27B 0.9700 .
C28 H28A 0.9600 .
C28 H28B 0.9600 .
C28 H28C 0.9600 .
C29 C30 1.545(10) .
C29 H29A 0.9700 .
C29 H29B 0.9700 .
C30 C31 1.589(12) .
C30 H30A 0.9700 .
C30 H30B 0.9700 .
C31 C32 1.239(15) .
C31 H31A 0.9700 .
C31 H31B 0.9700 .
C32 H32A 0.9600 .
C32 H32B 0.9600 .
C32 H32C 0.9600 .
N3 C33A 1.507(11) .
N3 C45 1.514(8) .
N3 C37 1.514(7) .
N3 C41A 1.517(11) .
N3 C45A 1.551(12) .
N3 C41 1.564(7) .
N3 C33 1.567(7) .
N3 C37A 1.571(11) .
C33 C34 1.484(10) .
C33 H33A 0.9700 .
C33 H33B 0.9700 .
C34 C35 1.535(11) .
C34 H34A 0.9700 .
C34 H34B 0.9700 .
C35 C36 1.485(12) .
C35 H35A 0.9700 .
C35 H35B 0.9700 .
C36 C35A 1.479(15) .
C37 C38 1.530(9) .
C37 H37A 0.9700 .
C37 H37B 0.9700 .
C38 C39 1.528(10) .
C38 H38A 0.9700 .
C38 H38B 0.9700 .
C39 C40 1.519(10) .
C39 H39A 0.9700 .
C39 H39B 0.9700 .
C40 H40A 0.9600 .
C40 H40B 0.9600 .
C40 H40C 0.9600 .
C41 C42 1.515(10) .
C41 H41A 0.9700 .
C41 H41B 0.9700 .
C42 C43 1.529(10) .
C42 H42A 0.9700 .
C42 H42B 0.9700 .
C43 C44 1.464(11) .
C43 H43A 0.9700 .
C43 H43B 0.9700 .
C44 H44A 0.9600 .
C44 H44B 0.9600 .
C44 H44C 0.9600 .
C45 C46 1.519(10) .
C45 H45A 0.9700 .
C45 H45B 0.9700 .
C46 C47 1.507(12) .
C46 H46A 0.9700 .
C46 H46B 0.9700 .
C47 C48 1.441(11) .
C47 H47A 0.9700 .
C47 H47B 0.9700 .
C48 C47A 1.420(15) .
C33A C34A 1.529(14) .
C33A H33C 0.9700 .
C33A H33D 0.9700 .
C34A C35A 1.518(14) .
C34A H34C 0.9700 .
C34A H34D 0.9700 .
C35A H35C 0.9700 .
C35A H35D 0.9700 .
C37A C38A 1.507(13) .
C37A H37C 0.9700 .
C37A H37D 0.9700 .
C38A C39A 1.521(13) .
C38A H38C 0.9700 .
C38A H38D 0.9700 .
C39A C40A 1.458(14) .
C39A H39C 0.9700 .
C39A H39D 0.9700 .
C40A H40D 0.9600 .
C40A H40E 0.9600 .
C40A H40F 0.9600 .
C41A C42A 1.517(13) .
C41A H41C 0.9700 .
C41A H41D 0.9700 .
C42A C43A 1.512(13) .
C42A H42C 0.9700 .
C42A H42D 0.9700 .
C43A C44A 1.512(14) .
C43A H43C 0.9700 .
C43A H43D 0.9700 .
C44A H44D 0.9600 .
C44A H44E 0.9600 .
C44A H44F 0.9600 .
C45A C46A 1.524(15) .
C45A H45C 0.9700 .
C45A H45D 0.9700 .
C46A C47A 1.502(15) .
C46A H46C 0.9700 .
C46A H46D 0.9700 .
C47A H47C 0.9700 .
C47A H47D 0.9700 .
O2W O2WA 1.31(2) .
O3W O3WA 1.37(3) .
O3W O3W 1.45(4) 2_656
